data_4305466
loop_
_publ_author_name
'Edward E. Korshin'
'Gregory Leitus'
'Linda J. W. Shimon'
'Leonid Konstantinovski'
'David Milstein'

_publ_section_title
;
Silanol-Based Pincer Pt(II) Complexes: Synthesis, Structure, and Unusual
Reactivity
;
_journal_name_full 'Inorganic Chemistry'
_journal_page_first 7177
_journal_page_last 7189
_journal_paper_doi 10.1021/ic800457u
_journal_volume 47
_journal_year 2008
_chemical_formula_sum 'C49 H37 B F20 O2 P2 Pt Si'
_chemical_formula_weight 1333.72
_chemical_name_systematic
; 
 ? 
;
_space_group_IT_number 2
_symmetry_cell_setting triclinic
_symmetry_space_group_name_Hall '-P 1'
_symmetry_space_group_name_H-M 'P -1'
_atom_sites_solution_hydrogens geom
_atom_sites_solution_primary direct
_atom_sites_solution_secondary difmap
_audit_creation_method SHELXL-97
_cell_angle_alpha 112.54(3)
_cell_angle_beta 94.60(3)
_cell_angle_gamma 116.83(3)
_cell_formula_units_Z 2
_cell_length_a 13.658(3)
_cell_length_b 15.098(3)
_cell_length_c 15.201(3)
_cell_measurement_reflns_used 10918
_cell_measurement_temperature 120(2)
_cell_measurement_theta_max 27.48
_cell_measurement_theta_min 1.0
_cell_volume 2458.5(16)
_computing_cell_refinement HKL
_computing_data_collection 'Collect package (Bruker Nonius)'
_computing_data_reduction HKL
_computing_molecular_graphics 'Bruker SHELXTL'
_computing_publication_material 'Bruker SHELXTL'
_computing_structure_refinement 'SHELXL-97 (Sheldrick, 1997)'
_computing_structure_solution 'SHELXS-97 (Sheldrick, 1990)'
_diffrn_ambient_temperature 120(2)
_diffrn_measured_fraction_theta_full 0.995
_diffrn_measured_fraction_theta_max 0.995
_diffrn_measurement_device_type 'Nonius KappaCCD'
_diffrn_measurement_method 'phi and omega scans'
_diffrn_radiation_monochromator graphite
_diffrn_radiation_source 'fine-focus sealed tube'
_diffrn_radiation_type MoK\a
_diffrn_radiation_wavelength 0.71073
_diffrn_reflns_av_R_equivalents 0.0236
_diffrn_reflns_av_sigmaI/netI 0.0356
_diffrn_reflns_limit_h_max 17
_diffrn_reflns_limit_h_min -17
_diffrn_reflns_limit_k_max 18
_diffrn_reflns_limit_k_min -19
_diffrn_reflns_limit_l_max 19
_diffrn_reflns_limit_l_min 0
_diffrn_reflns_number 11193
_diffrn_reflns_theta_full 27.45
_diffrn_reflns_theta_max 27.45
_diffrn_reflns_theta_min 2.66
_exptl_absorpt_coefficient_mu 3.060
_exptl_absorpt_correction_T_max 0.7495
_exptl_absorpt_correction_T_min 0.3741
_exptl_absorpt_correction_type empirical
_exptl_crystal_colour colourless
_exptl_crystal_density_diffrn 1.802
_exptl_crystal_density_method 'not measured'
_exptl_crystal_description prism
_exptl_crystal_F_000 1308
_exptl_crystal_size_max 0.40
_exptl_crystal_size_mid 0.30
_exptl_crystal_size_min 0.10
_refine_diff_density_max 1.529
_refine_diff_density_min -0.834
_refine_diff_density_rms 0.087
_refine_ls_extinction_method none
_refine_ls_goodness_of_fit_ref 1.058
_refine_ls_hydrogen_treatment riding
_refine_ls_matrix_type full
_refine_ls_number_parameters 694
_refine_ls_number_reflns 11193
_refine_ls_number_restraints 0
_refine_ls_restrained_S_all 1.058
_refine_ls_R_factor_all 0.0302
_refine_ls_R_factor_gt 0.0244
_refine_ls_shift/su_max 0.008
_refine_ls_shift/su_mean 0.000
_refine_ls_structure_factor_coef Fsqd
_refine_ls_weighting_details 'calc w=1/[\s^2^(Fo^2^)+(0.0115P)^2^+3.2906P] where P=(Fo^2^+2Fc^2^)/3'
_refine_ls_weighting_scheme calc
_refine_ls_wR_factor_gt 0.0516
_refine_ls_wR_factor_ref 0.0543
_reflns_number_gt 10076
_reflns_number_total 11193
_reflns_threshold_expression >2sigma(I)
_cod_data_source_file ic800457u-file001_2.cif
_cod_data_source_block m739an
_cod_depositor_comments
;
The following automatic conversions were performed:
'_symmetry_cell_setting' value 'Triclinic' changed to 'triclinic'
according to '/home/saulius/struct/CIF-dictionaries/cif_core.dic'
dictionary named 'cif_core.dic' version 2.4.1 from 2010-06-29.

Automatic conversion script
Id: cif_fix_enum 1527 2010-12-29 10:47:43Z saulius 
;
_cod_database_code 4305466

loop_
_symmetry_equiv_pos_as_xyz
'x, y, z'
'-x, -y, -z'

loop_
_atom_site_label
_atom_site_type_symbol
_atom_site_fract_x
_atom_site_fract_y
_atom_site_fract_z
_atom_site_U_iso_or_equiv
_atom_site_adp_type
_atom_site_occupancy
_atom_site_symmetry_multiplicity
_atom_site_calc_flag
_atom_site_refinement_flags
_atom_site_disorder_assembly
_atom_site_disorder_group
Pt1 Pt -0.014375(8) 0.643753(8) 0.297249(7) 0.01745(3) Uani 1 1 d . . .
P1 P -0.13300(5) 0.65071(5) 0.18449(5) 0.01541(13) Uani 1 1 d . . .
P2 P 0.14948(5) 0.67587(6) 0.39523(5) 0.01844(13) Uani 1 1 d . . .
Si1 Si 0.09718(6) 0.65861(6) 0.18659(5) 0.01539(14) Uani 1 1 d . . .
O1 O 0.07096(16) 0.53610(15) 0.10078(14) 0.0237(4) Uani 1 1 d . . .
H1 H 0.0237 0.5149 0.0476 0.036 Uiso 1 1 calc R . .
O2 O -0.17925(17) 0.5858(2) 0.42216(16) 0.0397(6) Uani 1 1 d . . .
C1 C 0.0529(2) 0.7141(2) 0.11043(18) 0.0170(5) Uani 1 1 d . . .
C2 C 0.1122(2) 0.7530(2) 0.04928(19) 0.0201(5) Uani 1 1 d . . .
H2 H 0.1862 0.7624 0.0520 0.024 Uiso 1 1 calc R . .
C3 C 0.0644(2) 0.7778(2) -0.0149(2) 0.0240(6) Uani 1 1 d . . .
H3 H 0.1055 0.8035 -0.0560 0.029 Uiso 1 1 calc R . .
C4 C -0.0432(2) 0.7653(2) -0.0194(2) 0.0225(6) Uani 1 1 d . . .
H4 H -0.0756 0.7825 -0.0636 0.027 Uiso 1 1 calc R . .
C5 C -0.1038(2) 0.7276(2) 0.04046(19) 0.0201(5) Uani 1 1 d . . .
H5 H -0.1770 0.7199 0.0379 0.024 Uiso 1 1 calc R . .
C6 C -0.0569(2) 0.7010(2) 0.10435(18) 0.0163(5) Uani 1 1 d . . .
C7 C 0.2519(2) 0.7435(2) 0.26444(19) 0.0200(5) Uani 1 1 d . . .
C8 C 0.3467(2) 0.7996(3) 0.2354(2) 0.0274(6) Uani 1 1 d . . .
H8 H 0.3339 0.7960 0.1715 0.033 Uiso 1 1 calc R . .
C9 C 0.4586(2) 0.8602(3) 0.2985(2) 0.0310(7) Uani 1 1 d . . .
H9 H 0.5215 0.8984 0.2779 0.037 Uiso 1 1 calc R . .
C10 C 0.4790(2) 0.8650(2) 0.3916(2) 0.0283(6) Uani 1 1 d . . .
H10 H 0.5558 0.9063 0.4345 0.034 Uiso 1 1 calc R . .
C11 C 0.3878(2) 0.8098(2) 0.4220(2) 0.0243(6) Uani 1 1 d . . .
H11 H 0.4021 0.8129 0.4857 0.029 Uiso 1 1 calc R . .
C12 C 0.2744(2) 0.7492(2) 0.35934(19) 0.0193(5) Uani 1 1 d . . .
C13 C -0.1717(2) 0.7557(2) 0.2470(2) 0.0210(5) Uani 1 1 d . . .
H13 H -0.2016 0.7699 0.1949 0.025 Uiso 1 1 calc R . .
C14 C -0.0633(2) 0.8667(2) 0.3235(2) 0.0289(6) Uani 1 1 d . . .
H14A H -0.0826 0.9247 0.3520 0.043 Uiso 1 1 calc R . .
H14B H -0.0049 0.8901 0.2904 0.043 Uiso 1 1 calc R . .
H14C H -0.0330 0.8564 0.3771 0.043 Uiso 1 1 calc R . .
C15 C -0.2667(3) 0.7171(3) 0.2955(2) 0.0318(7) Uani 1 1 d . . .
H15A H -0.2397 0.7034 0.3479 0.048 Uiso 1 1 calc R . .
H15B H -0.3359 0.6476 0.2444 0.048 Uiso 1 1 calc R . .
H15C H -0.2849 0.7758 0.3250 0.048 Uiso 1 1 calc R . .
C16 C -0.2686(2) 0.5151(2) 0.10627(19) 0.0191(5) Uani 1 1 d . . .
H16 H -0.3130 0.4969 0.1524 0.023 Uiso 1 1 calc R . .
C17 C -0.3464(2) 0.5161(3) 0.0286(2) 0.0324(7) Uani 1 1 d . . .
H17A H -0.3102 0.5242 -0.0232 0.049 Uiso 1 1 calc R . .
H17B H -0.3573 0.5795 0.0615 0.049 Uiso 1 1 calc R . .
H17C H -0.4214 0.4454 -0.0021 0.049 Uiso 1 1 calc R . .
C18 C -0.2431(2) 0.4215(2) 0.0572(2) 0.0258(6) Uani 1 1 d . . .
H18A H -0.3157 0.3485 0.0229 0.039 Uiso 1 1 calc R . .
H18B H -0.1944 0.4222 0.1086 0.039 Uiso 1 1 calc R . .
H18C H -0.2030 0.4342 0.0086 0.039 Uiso 1 1 calc R . .
C19 C 0.1881(2) 0.7713(3) 0.5294(2) 0.0279(6) Uani 1 1 d . . .
H19 H 0.2695 0.7971 0.5612 0.034 Uiso 1 1 calc R . .
C20 C 0.1857(3) 0.8755(3) 0.5417(2) 0.0397(8) Uani 1 1 d . . .
H20A H 0.1057 0.8549 0.5190 0.060 Uiso 1 1 calc R . .
H20B H 0.2292 0.9059 0.5017 0.060 Uiso 1 1 calc R . .
H20C H 0.2207 0.9325 0.6124 0.060 Uiso 1 1 calc R . .
C21 C 0.1141(3) 0.7146(3) 0.5837(2) 0.0378(8) Uani 1 1 d . . .
H21A H 0.1380 0.7698 0.6541 0.057 Uiso 1 1 calc R . .
H21B H 0.1239 0.6528 0.5796 0.057 Uiso 1 1 calc R . .
H21C H 0.0329 0.6848 0.5523 0.057 Uiso 1 1 calc R . .
C22 C 0.1414(2) 0.5470(2) 0.3863(2) 0.0257(6) Uani 1 1 d . . .
H22 H 0.0783 0.5129 0.4136 0.031 Uiso 1 1 calc R . .
C23 C 0.2518(3) 0.5702(3) 0.4493(2) 0.0333(7) Uani 1 1 d . . .
H23A H 0.2409 0.4993 0.4440 0.050 Uiso 1 1 calc R . .
H23B H 0.2692 0.6223 0.5194 0.050 Uiso 1 1 calc R . .
H23C H 0.3160 0.6036 0.4247 0.050 Uiso 1 1 calc R . .
C24 C 0.1070(3) 0.4604(3) 0.2774(2) 0.0346(7) Uani 1 1 d . . .
H24A H 0.1664 0.4912 0.2475 0.052 Uiso 1 1 calc R . .
H24B H 0.0332 0.4429 0.2401 0.052 Uiso 1 1 calc R . .
H24C H 0.0994 0.3916 0.2746 0.052 Uiso 1 1 calc R . .
C25 C -0.1181(2) 0.6122(2) 0.3805(2) 0.0238(6) Uani 1 1 d . . .
B1 B 0.3845(2) 0.2270(2) 0.1941(2) 0.0153(5) Uani 1 1 d . . .
F1 F 0.19128(12) 0.25107(13) 0.21961(11) 0.0220(3) Uani 1 1 d . . .
F2 F 0.06980(13) 0.21403(15) 0.34360(12) 0.0336(4) Uani 1 1 d . . .
F3 F 0.10985(15) 0.12194(16) 0.45484(12) 0.0413(5) Uani 1 1 d . . .
F4 F 0.27458(16) 0.06649(15) 0.43689(13) 0.0383(4) Uani 1 1 d . . .
F5 F 0.40646(14) 0.11574(14) 0.32463(13) 0.0295(4) Uani 1 1 d . . .
F6 F 0.33783(13) 0.00039(12) 0.11767(12) 0.0269(4) Uani 1 1 d . . .
F7 F 0.48547(16) -0.07051(14) 0.08850(15) 0.0387(4) Uani 1 1 d . . .
F8 F 0.71531(16) 0.08156(17) 0.13389(16) 0.0444(5) Uani 1 1 d . . .
F9 F 0.79179(13) 0.30421(15) 0.21041(14) 0.0329(4) Uani 1 1 d . . .
F10 F 0.64844(12) 0.37682(12) 0.24086(12) 0.0220(3) Uani 1 1 d . . .
F11 F 0.13575(12) 0.02784(12) 0.07321(11) 0.0222(3) Uani 1 1 d . . .
F12 F 0.04274(12) -0.06440(13) -0.12277(11) 0.0261(3) Uani 1 1 d . . .
F13 F 0.16207(14) 0.02117(14) -0.23370(11) 0.0292(4) Uani 1 1 d . . .
F14 F 0.38154(14) 0.20447(14) -0.14243(12) 0.0298(4) Uani 1 1 d . . .
F15 F 0.47864(12) 0.29728(13) 0.05461(11) 0.0239(3) Uani 1 1 d . . .
F16 F 0.33161(13) 0.37695(12) 0.13174(11) 0.0225(3) Uani 1 1 d . . .
F17 F 0.40934(14) 0.59167(13) 0.24691(12) 0.0280(4) Uani 1 1 d . . .
F18 F 0.55742(14) 0.70494(12) 0.43534(12) 0.0277(4) Uani 1 1 d . . .
F19 F 0.62880(12) 0.59501(12) 0.50540(11) 0.0230(3) Uani 1 1 d . . .
F20 F 0.54730(12) 0.37625(12) 0.39227(11) 0.0211(3) Uani 1 1 d . . .
C31 C 0.3041(2) 0.1831(2) 0.26210(18) 0.0170(5) Uani 1 1 d . . .
C32 C 0.2153(2) 0.2048(2) 0.27198(19) 0.0202(5) Uani 1 1 d . . .
C33 C 0.1500(2) 0.1851(2) 0.3347(2) 0.0246(6) Uani 1 1 d . . .
C34 C 0.1699(2) 0.1382(2) 0.3900(2) 0.0288(7) Uani 1 1 d . . .
C35 C 0.2538(2) 0.1128(2) 0.3827(2) 0.0269(6) Uani 1 1 d . . .
C36 C 0.3205(2) 0.1370(2) 0.3209(2) 0.0217(5) Uani 1 1 d . . .
C37 C 0.4841(2) 0.1928(2) 0.18481(19) 0.0171(5) Uani 1 1 d . . .
C38 C 0.4506(2) 0.0797(2) 0.1437(2) 0.0213(5) Uani 1 1 d . . .
C39 C 0.5247(3) 0.0408(2) 0.1270(2) 0.0271(6) Uani 1 1 d . . .
C40 C 0.6401(3) 0.1167(3) 0.1501(2) 0.0282(6) Uani 1 1 d . . .
C41 C 0.6783(2) 0.2285(2) 0.1883(2) 0.0247(6) Uani 1 1 d . . .
C42 C 0.6011(2) 0.2645(2) 0.20440(19) 0.0185(5) Uani 1 1 d . . .
C43 C 0.3122(2) 0.1696(2) 0.07558(19) 0.0165(5) Uani 1 1 d . . .
C44 C 0.2006(2) 0.0770(2) 0.02436(19) 0.0160(5) Uani 1 1 d . . .
C45 C 0.1493(2) 0.0276(2) -0.07725(19) 0.0186(5) Uani 1 1 d . . .
C46 C 0.2096(2) 0.0707(2) -0.13407(19) 0.0203(5) Uani 1 1 d . . .
C47 C 0.3208(2) 0.1623(2) -0.08731(19) 0.0199(5) Uani 1 1 d . . .
C48 C 0.3685(2) 0.2080(2) 0.01370(19) 0.0174(5) Uani 1 1 d . . .
C49 C 0.43843(19) 0.3645(2) 0.25459(18) 0.0151(5) Uani 1 1 d . . .
C50 C 0.4066(2) 0.4258(2) 0.22357(18) 0.0170(5) Uani 1 1 d . . .
C51 C 0.4447(2) 0.5384(2) 0.28211(19) 0.0186(5) Uani 1 1 d . . .
C52 C 0.5193(2) 0.5957(2) 0.37753(19) 0.0195(5) Uani 1 1 d . . .
C53 C 0.5549(2) 0.5397(2) 0.41232(18) 0.0180(5) Uani 1 1 d . . .
C54 C 0.5131(2) 0.4272(2) 0.35185(18) 0.0161(5) Uani 1 1 d . . .

loop_
_atom_site_aniso_label
_atom_site_aniso_U_11
_atom_site_aniso_U_22
_atom_site_aniso_U_33
_atom_site_aniso_U_23
_atom_site_aniso_U_13
_atom_site_aniso_U_12
Pt1 0.01534(5) 0.02295(5) 0.01741(5) 0.01205(4) 0.00632(4) 0.01024(4)
P1 0.0125(3) 0.0190(3) 0.0169(3) 0.0110(3) 0.0047(2) 0.0078(2)
P2 0.0167(3) 0.0267(3) 0.0165(3) 0.0122(3) 0.0053(3) 0.0131(3)
Si1 0.0130(3) 0.0193(3) 0.0152(3) 0.0098(3) 0.0054(3) 0.0080(3)
O1 0.0277(10) 0.0225(10) 0.0218(10) 0.0110(8) 0.0093(8) 0.0131(8)
O2 0.0235(10) 0.0612(15) 0.0325(12) 0.0299(12) 0.0149(9) 0.0134(11)
C1 0.0159(12) 0.0161(12) 0.0166(12) 0.0076(10) 0.0036(10) 0.0067(10)
C2 0.0186(12) 0.0225(13) 0.0226(13) 0.0135(11) 0.0104(11) 0.0101(11)
C3 0.0240(13) 0.0232(14) 0.0231(14) 0.0138(12) 0.0089(11) 0.0085(11)
C4 0.0270(14) 0.0221(13) 0.0194(13) 0.0126(11) 0.0043(11) 0.0117(11)
C5 0.0160(12) 0.0207(13) 0.0227(13) 0.0117(11) 0.0044(10) 0.0080(10)
C6 0.0145(11) 0.0158(12) 0.0155(12) 0.0081(10) 0.0036(9) 0.0051(10)
C7 0.0167(12) 0.0226(13) 0.0196(13) 0.0092(11) 0.0068(10) 0.0098(11)
C8 0.0187(13) 0.0362(16) 0.0259(15) 0.0168(13) 0.0079(11) 0.0113(12)
C9 0.0164(13) 0.0350(16) 0.0368(17) 0.0192(14) 0.0093(12) 0.0078(12)
C10 0.0146(12) 0.0303(15) 0.0321(16) 0.0136(13) 0.0013(11) 0.0076(11)
C11 0.0193(13) 0.0289(14) 0.0217(14) 0.0116(12) 0.0022(11) 0.0114(11)
C12 0.0160(12) 0.0216(13) 0.0211(13) 0.0102(11) 0.0061(10) 0.0103(10)
C13 0.0211(13) 0.0234(13) 0.0242(14) 0.0128(11) 0.0078(11) 0.0146(11)
C14 0.0317(15) 0.0248(14) 0.0276(15) 0.0094(12) 0.0084(12) 0.0153(13)
C15 0.0340(16) 0.0406(17) 0.0342(17) 0.0215(14) 0.0211(14) 0.0247(14)
C16 0.0124(11) 0.0209(13) 0.0225(13) 0.0140(11) 0.0040(10) 0.0048(10)
C17 0.0188(13) 0.0322(16) 0.0382(17) 0.0244(14) -0.0030(12) 0.0028(12)
C18 0.0220(13) 0.0204(13) 0.0260(15) 0.0081(12) 0.0082(11) 0.0065(11)
C19 0.0230(14) 0.0417(17) 0.0183(14) 0.0120(13) 0.0045(11) 0.0184(13)
C20 0.0423(18) 0.0397(18) 0.0257(16) 0.0046(14) 0.0095(14) 0.0221(16)
C21 0.0345(17) 0.065(2) 0.0232(15) 0.0242(16) 0.0127(13) 0.0294(17)
C22 0.0222(13) 0.0342(15) 0.0325(16) 0.0231(13) 0.0100(12) 0.0172(12)
C23 0.0297(15) 0.0483(19) 0.0418(18) 0.0310(16) 0.0117(14) 0.0270(15)
C24 0.0392(17) 0.0310(16) 0.0398(18) 0.0177(14) 0.0103(14) 0.0223(14)
C25 0.0140(12) 0.0312(15) 0.0239(14) 0.0156(12) -0.0010(11) 0.0091(11)
B1 0.0134(12) 0.0154(13) 0.0158(13) 0.0073(11) 0.0018(10) 0.0069(11)
F1 0.0182(7) 0.0257(8) 0.0223(8) 0.0100(7) 0.0047(6) 0.0130(6)
F2 0.0213(8) 0.0417(10) 0.0272(9) 0.0075(8) 0.0123(7) 0.0150(8)
F3 0.0366(10) 0.0409(10) 0.0216(9) 0.0130(8) 0.0154(8) 0.0024(8)
F4 0.0440(10) 0.0333(10) 0.0292(9) 0.0228(8) 0.0044(8) 0.0085(8)
F5 0.0311(9) 0.0328(9) 0.0331(9) 0.0223(8) 0.0073(7) 0.0180(8)
F6 0.0238(8) 0.0156(7) 0.0338(9) 0.0092(7) 0.0046(7) 0.0073(6)
F7 0.0493(11) 0.0254(9) 0.0520(12) 0.0183(9) 0.0201(9) 0.0265(9)
F8 0.0441(11) 0.0517(12) 0.0705(14) 0.0361(11) 0.0310(10) 0.0414(10)
F9 0.0171(8) 0.0422(10) 0.0514(11) 0.0299(9) 0.0148(8) 0.0174(7)
F10 0.0161(7) 0.0184(7) 0.0308(9) 0.0126(7) 0.0071(6) 0.0076(6)
F11 0.0177(7) 0.0212(8) 0.0181(8) 0.0081(6) 0.0054(6) 0.0040(6)
F12 0.0173(7) 0.0222(8) 0.0221(8) 0.0039(7) -0.0019(6) 0.0046(6)
F13 0.0383(9) 0.0304(9) 0.0135(8) 0.0072(7) 0.0024(7) 0.0174(8)
F14 0.0371(9) 0.0362(9) 0.0241(8) 0.0208(8) 0.0176(7) 0.0186(8)
F15 0.0178(7) 0.0242(8) 0.0250(8) 0.0150(7) 0.0072(6) 0.0047(6)
F16 0.0253(8) 0.0203(7) 0.0177(7) 0.0068(6) -0.0024(6) 0.0119(6)
F17 0.0359(9) 0.0204(8) 0.0286(9) 0.0108(7) 0.0016(7) 0.0174(7)
F18 0.0315(9) 0.0160(7) 0.0246(8) 0.0022(7) 0.0025(7) 0.0112(7)
F19 0.0195(7) 0.0214(8) 0.0154(7) 0.0037(6) -0.0017(6) 0.0065(6)
F20 0.0213(7) 0.0229(8) 0.0190(8) 0.0107(6) 0.0006(6) 0.0117(6)
C31 0.0144(11) 0.0136(11) 0.0160(12) 0.0054(10) 0.0013(9) 0.0040(9)
C32 0.0160(12) 0.0186(12) 0.0153(12) 0.0047(10) 0.0013(10) 0.0044(10)
C33 0.0153(12) 0.0240(14) 0.0185(13) 0.0031(11) 0.0036(10) 0.0044(11)
C34 0.0245(14) 0.0237(14) 0.0165(13) 0.0055(11) 0.0071(11) -0.0002(11)
C35 0.0281(14) 0.0202(13) 0.0161(13) 0.0092(11) -0.0007(11) 0.0013(11)
C36 0.0192(12) 0.0183(12) 0.0201(13) 0.0082(11) 0.0000(10) 0.0059(10)
C37 0.0177(12) 0.0197(12) 0.0173(12) 0.0107(10) 0.0052(10) 0.0107(10)
C38 0.0203(13) 0.0188(12) 0.0238(14) 0.0109(11) 0.0057(11) 0.0091(11)
C39 0.0371(16) 0.0228(14) 0.0295(15) 0.0136(12) 0.0127(13) 0.0202(13)
C40 0.0321(15) 0.0367(16) 0.0372(17) 0.0232(14) 0.0176(13) 0.0280(14)
C41 0.0180(13) 0.0314(15) 0.0318(15) 0.0190(13) 0.0100(11) 0.0144(12)
C42 0.0179(12) 0.0187(12) 0.0197(13) 0.0096(10) 0.0046(10) 0.0100(10)
C43 0.0165(12) 0.0158(12) 0.0178(12) 0.0073(10) 0.0056(10) 0.0093(10)
C44 0.0155(11) 0.0168(12) 0.0180(12) 0.0080(10) 0.0066(10) 0.0100(10)
C45 0.0155(12) 0.0156(12) 0.0199(13) 0.0043(10) 0.0014(10) 0.0084(10)
C46 0.0274(13) 0.0205(13) 0.0121(12) 0.0044(10) 0.0020(10) 0.0153(11)
C47 0.0256(13) 0.0237(13) 0.0205(13) 0.0139(11) 0.0122(11) 0.0166(11)
C48 0.0149(11) 0.0166(12) 0.0215(13) 0.0088(10) 0.0057(10) 0.0088(10)
C49 0.0112(11) 0.0162(12) 0.0171(12) 0.0085(10) 0.0052(9) 0.0059(9)
C50 0.0138(11) 0.0168(12) 0.0161(12) 0.0068(10) 0.0014(9) 0.0063(10)
C51 0.0191(12) 0.0190(12) 0.0221(13) 0.0118(11) 0.0067(10) 0.0115(10)
C52 0.0184(12) 0.0136(12) 0.0196(13) 0.0036(10) 0.0056(10) 0.0067(10)
C53 0.0121(11) 0.0206(12) 0.0132(12) 0.0052(10) 0.0020(9) 0.0051(10)
C54 0.0130(11) 0.0184(12) 0.0174(12) 0.0103(10) 0.0041(9) 0.0072(10)

loop_
_atom_type_symbol
_atom_type_description
_atom_type_scat_dispersion_real
_atom_type_scat_dispersion_imag
_atom_type_scat_source
C C 0.0033 0.0016 'International Tables Vol C Tables 4.2.6.8 and 6.1.1.4'
H H 0.0000 0.0000 'International Tables Vol C Tables 4.2.6.8 and 6.1.1.4'
B B 0.0013 0.0007 'International Tables Vol C Tables 4.2.6.8 and 6.1.1.4'
O O 0.0106 0.0060 'International Tables Vol C Tables 4.2.6.8 and 6.1.1.4'
F F 0.0171 0.0103 'International Tables Vol C Tables 4.2.6.8 and 6.1.1.4'
Si Si 0.0817 0.0704 'International Tables Vol C Tables 4.2.6.8 and 6.1.1.4'
P P 0.1023 0.0942 'International Tables Vol C Tables 4.2.6.8 and 6.1.1.4'
Pt Pt -1.7033 8.3905 'International Tables Vol C Tables 4.2.6.8 and 6.1.1.4'

loop_
_geom_angle_atom_site_label_1
_geom_angle_atom_site_label_2
_geom_angle_atom_site_label_3
_geom_angle
_geom_angle_site_symmetry_1
_geom_angle_site_symmetry_3
_geom_angle_publ_flag
C25 Pt1 P2 99.29(8) . . ?
C25 Pt1 P1 97.41(8) . . ?
P2 Pt1 P1 161.23(2) . . ?
C25 Pt1 Si1 173.43(8) . . ?
P2 Pt1 Si1 82.07(3) . . ?
P1 Pt1 Si1 82.32(3) . . ?
C6 P1 C13 102.61(12) . . ?
C6 P1 C16 109.58(12) . . ?
C13 P1 C16 107.19(12) . . ?
C6 P1 Pt1 110.97(9) . . ?
C13 P1 Pt1 112.41(10) . . ?
C16 P1 Pt1 113.48(9) . . ?
C12 P2 C19 103.93(13) . . ?
C12 P2 C22 108.14(13) . . ?
C19 P2 C22 106.74(14) . . ?
C12 P2 Pt1 109.44(9) . . ?
C19 P2 Pt1 113.60(10) . . ?
C22 P2 Pt1 114.35(10) . . ?
O1 Si1 C1 102.93(11) . . ?
O1 Si1 C7 108.20(12) . . ?
C1 Si1 C7 116.87(12) . . ?
O1 Si1 Pt1 113.74(8) . . ?
C1 Si1 Pt1 108.43(8) . . ?
C7 Si1 Pt1 106.91(9) . . ?
Si1 O1 H1 109.5 . . ?
C2 C1 C6 118.0(2) . . ?
C2 C1 Si1 125.4(2) . . ?
C6 C1 Si1 116.07(18) . . ?
C3 C2 C1 121.0(2) . . ?
C3 C2 H2 119.5 . . ?
C1 C2 H2 119.5 . . ?
C2 C3 C4 120.3(2) . . ?
C2 C3 H3 119.8 . . ?
C4 C3 H3 119.8 . . ?
C3 C4 C5 120.1(3) . . ?
C3 C4 H4 120.0 . . ?
C5 C4 H4 120.0 . . ?
C4 C5 C6 120.0(2) . . ?
C4 C5 H5 120.0 . . ?
C6 C5 H5 120.0 . . ?
C5 C6 C1 120.7(2) . . ?
C5 C6 P1 121.78(19) . . ?
C1 C6 P1 117.55(19) . . ?
C8 C7 C12 117.8(2) . . ?
C8 C7 Si1 125.5(2) . . ?
C12 C7 Si1 116.64(19) . . ?
C9 C8 C7 121.2(3) . . ?
C9 C8 H8 119.4 . . ?
C7 C8 H8 119.4 . . ?
C8 C9 C10 120.1(3) . . ?
C8 C9 H9 119.9 . . ?
C10 C9 H9 119.9 . . ?
C11 C10 C9 120.1(3) . . ?
C11 C10 H10 119.9 . . ?
C9 C10 H10 119.9 . . ?
C10 C11 C12 120.2(3) . . ?
C10 C11 H11 119.9 . . ?
C12 C11 H11 119.9 . . ?
C11 C12 C7 120.5(2) . . ?
C11 C12 P2 122.7(2) . . ?
C7 C12 P2 116.89(19) . . ?
C14 C13 C15 111.2(2) . . ?
C14 C13 P1 109.52(19) . . ?
C15 C13 P1 113.93(19) . . ?
C14 C13 H13 107.3 . . ?
C15 C13 H13 107.3 . . ?
P1 C13 H13 107.3 . . ?
C13 C14 H14A 109.5 . . ?
C13 C14 H14B 109.5 . . ?
H14A C14 H14B 109.5 . . ?
C13 C14 H14C 109.5 . . ?
H14A C14 H14C 109.5 . . ?
H14B C14 H14C 109.5 . . ?
C13 C15 H15A 109.5 . . ?
C13 C15 H15B 109.5 . . ?
H15A C15 H15B 109.5 . . ?
C13 C15 H15C 109.5 . . ?
H15A C15 H15C 109.5 . . ?
H15B C15 H15C 109.5 . . ?
C17 C16 C18 111.3(2) . . ?
C17 C16 P1 114.58(18) . . ?
C18 C16 P1 110.04(17) . . ?
C17 C16 H16 106.8 . . ?
C18 C16 H16 106.8 . . ?
P1 C16 H16 106.8 . . ?
C16 C17 H17A 109.5 . . ?
C16 C17 H17B 109.5 . . ?
H17A C17 H17B 109.5 . . ?
C16 C17 H17C 109.5 . . ?
H17A C17 H17C 109.5 . . ?
H17B C17 H17C 109.5 . . ?
C16 C18 H18A 109.5 . . ?
C16 C18 H18B 109.5 . . ?
H18A C18 H18B 109.5 . . ?
C16 C18 H18C 109.5 . . ?
H18A C18 H18C 109.5 . . ?
H18B C18 H18C 109.5 . . ?
C21 C19 C20 112.0(3) . . ?
C21 C19 P2 113.5(2) . . ?
C20 C19 P2 109.5(2) . . ?
C21 C19 H19 107.2 . . ?
C20 C19 H19 107.2 . . ?
P2 C19 H19 107.2 . . ?
C19 C20 H20A 109.5 . . ?
C19 C20 H20B 109.5 . . ?
H20A C20 H20B 109.5 . . ?
C19 C20 H20C 109.5 . . ?
H20A C20 H20C 109.5 . . ?
H20B C20 H20C 109.5 . . ?
C19 C21 H21A 109.5 . . ?
C19 C21 H21B 109.5 . . ?
H21A C21 H21B 109.5 . . ?
C19 C21 H21C 109.5 . . ?
H21A C21 H21C 109.5 . . ?
H21B C21 H21C 109.5 . . ?
C24 C22 C23 111.2(3) . . ?
C24 C22 P2 111.2(2) . . ?
C23 C22 P2 113.4(2) . . ?
C24 C22 H22 106.9 . . ?
C23 C22 H22 106.9 . . ?
P2 C22 H22 106.9 . . ?
C22 C23 H23A 109.5 . . ?
C22 C23 H23B 109.5 . . ?
H23A C23 H23B 109.5 . . ?
C22 C23 H23C 109.5 . . ?
H23A C23 H23C 109.5 . . ?
H23B C23 H23C 109.5 . . ?
C22 C24 H24A 109.5 . . ?
C22 C24 H24B 109.5 . . ?
H24A C24 H24B 109.5 . . ?
C22 C24 H24C 109.5 . . ?
H24A C24 H24C 109.5 . . ?
H24B C24 H24C 109.5 . . ?
O2 C25 Pt1 174.5(3) . . ?
C43 B1 C37 101.7(2) . . ?
C43 B1 C49 112.6(2) . . ?
C37 B1 C49 113.6(2) . . ?
C43 B1 C31 114.1(2) . . ?
C37 B1 C31 113.6(2) . . ?
C49 B1 C31 101.65(19) . . ?
C36 C31 C32 113.4(2) . . ?
C36 C31 B1 128.2(2) . . ?
C32 C31 B1 118.0(2) . . ?
F1 C32 C33 115.9(2) . . ?
F1 C32 C31 119.4(2) . . ?
C33 C32 C31 124.7(3) . . ?
F2 C33 C34 120.2(2) . . ?
F2 C33 C32 120.8(3) . . ?
C34 C33 C32 118.9(3) . . ?
F3 C34 C35 120.4(3) . . ?
F3 C34 C33 119.9(3) . . ?
C35 C34 C33 119.6(2) . . ?
F4 C35 C34 120.4(3) . . ?
F4 C35 C36 119.7(3) . . ?
C34 C35 C36 119.9(3) . . ?
F5 C36 C31 121.5(2) . . ?
F5 C36 C35 115.0(2) . . ?
C31 C36 C35 123.5(3) . . ?
C42 C37 C38 113.2(2) . . ?
C42 C37 B1 127.0(2) . . ?
C38 C37 B1 119.4(2) . . ?
F6 C38 C39 116.1(2) . . ?
F6 C38 C37 119.2(2) . . ?
C39 C38 C37 124.6(2) . . ?
F7 C39 C40 120.0(3) . . ?
F7 C39 C38 121.0(3) . . ?
C40 C39 C38 119.1(3) . . ?
F8 C40 C41 119.9(3) . . ?
F8 C40 C39 120.8(3) . . ?
C41 C40 C39 119.3(3) . . ?
F9 C41 C40 119.9(2) . . ?
F9 C41 C42 120.2(2) . . ?
C40 C41 C42 119.9(2) . . ?
F10 C42 C41 114.6(2) . . ?
F10 C42 C37 121.6(2) . . ?
C41 C42 C37 123.7(2) . . ?
C44 C43 C48 113.2(2) . . ?
C44 C43 B1 127.4(2) . . ?
C48 C43 B1 119.1(2) . . ?
F11 C44 C45 115.5(2) . . ?
F11 C44 C43 120.4(2) . . ?
C45 C44 C43 124.1(2) . . ?
F12 C45 C44 121.1(2) . . ?
F12 C45 C46 119.1(2) . . ?
C44 C45 C46 119.8(2) . . ?
F13 C46 C47 120.8(2) . . ?
F13 C46 C45 120.4(2) . . ?
C47 C46 C45 118.7(2) . . ?
F14 C47 C48 121.2(2) . . ?
F14 C47 C46 119.3(2) . . ?
C48 C47 C46 119.4(2) . . ?
F15 C48 C47 116.3(2) . . ?
F15 C48 C43 118.9(2) . . ?
C47 C48 C43 124.8(2) . . ?
C50 C49 C54 113.4(2) . . ?
C50 C49 B1 126.7(2) . . ?
C54 C49 B1 119.4(2) . . ?
F16 C50 C51 114.4(2) . . ?
F16 C50 C49 121.2(2) . . ?
C51 C50 C49 124.3(2) . . ?
F17 C51 C52 120.0(2) . . ?
F17 C51 C50 120.8(2) . . ?
C52 C51 C50 119.2(2) . . ?
F18 C52 C51 120.1(2) . . ?
F18 C52 C53 120.7(2) . . ?
C51 C52 C53 119.2(2) . . ?
F19 C53 C54 120.7(2) . . ?
F19 C53 C52 119.8(2) . . ?
C54 C53 C52 119.4(2) . . ?
F20 C54 C53 116.3(2) . . ?
F20 C54 C49 119.3(2) . . ?
C53 C54 C49 124.4(2) . . ?

loop_
_geom_bond_atom_site_label_1
_geom_bond_atom_site_label_2
_geom_bond_distance
_geom_bond_site_symmetry_2
_geom_bond_publ_flag
Pt1 C25 1.994(3) . ?
Pt1 P2 2.3225(11) . ?
Pt1 P1 2.3281(10) . ?
Pt1 Si1 2.3650(9) . ?
P1 C6 1.828(2) . ?
P1 C13 1.838(3) . ?
P1 C16 1.842(3) . ?
P2 C12 1.828(3) . ?
P2 C19 1.845(3) . ?
P2 C22 1.848(3) . ?
Si1 O1 1.652(2) . ?
Si1 C1 1.870(3) . ?
Si1 C7 1.871(3) . ?
O1 H1 0.8400 . ?
O2 C25 1.111(3) . ?
C1 C2 1.405(3) . ?
C1 C6 1.411(3) . ?
C2 C3 1.385(4) . ?
C2 H2 0.9500 . ?
C3 C4 1.387(4) . ?
C3 H3 0.9500 . ?
C4 C5 1.389(4) . ?
C4 H4 0.9500 . ?
C5 C6 1.394(4) . ?
C5 H5 0.9500 . ?
C7 C8 1.406(4) . ?
C7 C12 1.411(4) . ?
C8 C9 1.386(4) . ?
C8 H8 0.9500 . ?
C9 C10 1.388(4) . ?
C9 H9 0.9500 . ?
C10 C11 1.383(4) . ?
C10 H10 0.9500 . ?
C11 C12 1.401(4) . ?
C11 H11 0.9500 . ?
C13 C14 1.530(4) . ?
C13 C15 1.537(4) . ?
C13 H13 1.0000 . ?
C14 H14A 0.9800 . ?
C14 H14B 0.9800 . ?
C14 H14C 0.9800 . ?
C15 H15A 0.9800 . ?
C15 H15B 0.9800 . ?
C15 H15C 0.9800 . ?
C16 C17 1.533(4) . ?
C16 C18 1.533(4) . ?
C16 H16 1.0000 . ?
C17 H17A 0.9800 . ?
C17 H17B 0.9800 . ?
C17 H17C 0.9800 . ?
C18 H18A 0.9800 . ?
C18 H18B 0.9800 . ?
C18 H18C 0.9800 . ?
C19 C21 1.526(4) . ?
C19 C20 1.527(5) . ?
C19 H19 1.0000 . ?
C20 H20A 0.9800 . ?
C20 H20B 0.9800 . ?
C20 H20C 0.9800 . ?
C21 H21A 0.9800 . ?
C21 H21B 0.9800 . ?
C21 H21C 0.9800 . ?
C22 C24 1.528(4) . ?
C22 C23 1.533(4) . ?
C22 H22 1.0000 . ?
C23 H23A 0.9800 . ?
C23 H23B 0.9800 . ?
C23 H23C 0.9800 . ?
C24 H24A 0.9800 . ?
C24 H24B 0.9800 . ?
C24 H24C 0.9800 . ?
B1 C43 1.649(4) . ?
B1 C37 1.657(4) . ?
B1 C49 1.658(4) . ?
B1 C31 1.662(4) . ?
F1 C32 1.349(3) . ?
F2 C33 1.348(3) . ?
F3 C34 1.356(3) . ?
F4 C35 1.353(3) . ?
F5 C36 1.353(3) . ?
F6 C38 1.355(3) . ?
F7 C39 1.355(3) . ?
F8 C40 1.353(3) . ?
F9 C41 1.358(3) . ?
F10 C42 1.353(3) . ?
F11 C44 1.349(3) . ?
F12 C45 1.342(3) . ?
F13 C46 1.345(3) . ?
F14 C47 1.356(3) . ?
F15 C48 1.357(3) . ?
F16 C50 1.357(3) . ?
F17 C51 1.343(3) . ?
F18 C52 1.344(3) . ?
F19 C53 1.350(3) . ?
F20 C54 1.352(3) . ?
C31 C36 1.385(4) . ?
C31 C32 1.397(4) . ?
C32 C33 1.381(4) . ?
C33 C34 1.371(4) . ?
C34 C35 1.361(4) . ?
C35 C36 1.396(4) . ?
C37 C42 1.389(3) . ?
C37 C38 1.396(4) . ?
C38 C39 1.377(4) . ?
C39 C40 1.376(4) . ?
C40 C41 1.366(4) . ?
C41 C42 1.387(4) . ?
C43 C44 1.391(3) . ?
C43 C48 1.395(3) . ?
C44 C45 1.380(4) . ?
C45 C46 1.382(4) . ?
C46 C47 1.380(4) . ?
C47 C48 1.371(4) . ?
C49 C50 1.390(4) . ?
C49 C54 1.391(4) . ?
C50 C51 1.386(4) . ?
C51 C52 1.377(4) . ?
C52 C53 1.379(4) . ?
C53 C54 1.378(4) . ?

loop_
_geom_torsion_atom_site_label_1
_geom_torsion_atom_site_label_2
_geom_torsion_atom_site_label_3
_geom_torsion_atom_site_label_4
_geom_torsion
_geom_torsion_site_symmetry_1
_geom_torsion_site_symmetry_2
_geom_torsion_site_symmetry_3
_geom_torsion_site_symmetry_4
_geom_torsion_publ_flag
C25 Pt1 P1 C6 170.99(12) . . . . ?
P2 Pt1 P1 C6 18.30(12) . . . . ?
Si1 Pt1 P1 C6 -15.64(9) . . . . ?
C25 Pt1 P1 C13 56.72(13) . . . . ?
P2 Pt1 P1 C13 -95.96(12) . . . . ?
Si1 Pt1 P1 C13 -129.90(10) . . . . ?
C25 Pt1 P1 C16 -65.12(13) . . . . ?
P2 Pt1 P1 C16 142.20(11) . . . . ?
Si1 Pt1 P1 C16 108.25(10) . . . . ?
C25 Pt1 P2 C12 -162.57(12) . . . . ?
P1 Pt1 P2 C12 -10.03(13) . . . . ?
Si1 Pt1 P2 C12 23.94(9) . . . . ?
C25 Pt1 P2 C19 -46.92(14) . . . . ?
P1 Pt1 P2 C19 105.62(13) . . . . ?
Si1 Pt1 P2 C19 139.58(11) . . . . ?
C25 Pt1 P2 C22 75.95(14) . . . . ?
P1 Pt1 P2 C22 -131.51(12) . . . . ?
Si1 Pt1 P2 C22 -97.54(11) . . . . ?
C25 Pt1 Si1 O1 -6.9(7) . . . . ?
P2 Pt1 Si1 O1 95.48(10) . . . . ?
P1 Pt1 Si1 O1 -94.97(10) . . . . ?
C25 Pt1 Si1 C1 106.9(7) . . . . ?
P2 Pt1 Si1 C1 -150.68(9) . . . . ?
P1 Pt1 Si1 C1 18.87(8) . . . . ?
C25 Pt1 Si1 C7 -126.3(7) . . . . ?
P2 Pt1 Si1 C7 -23.87(9) . . . . ?
P1 Pt1 Si1 C7 145.68(9) . . . . ?
O1 Si1 C1 C2 -71.0(2) . . . . ?
C7 Si1 C1 C2 47.4(3) . . . . ?
Pt1 Si1 C1 C2 168.2(2) . . . . ?
O1 Si1 C1 C6 100.0(2) . . . . ?
C7 Si1 C1 C6 -141.58(19) . . . . ?
Pt1 Si1 C1 C6 -20.8(2) . . . . ?
C6 C1 C2 C3 0.1(4) . . . . ?
Si1 C1 C2 C3 170.9(2) . . . . ?
C1 C2 C3 C4 0.4(4) . . . . ?
C2 C3 C4 C5 -0.1(4) . . . . ?
C3 C4 C5 C6 -0.8(4) . . . . ?
C4 C5 C6 C1 1.3(4) . . . . ?
C4 C5 C6 P1 -179.8(2) . . . . ?
C2 C1 C6 C5 -0.9(4) . . . . ?
Si1 C1 C6 C5 -172.61(19) . . . . ?
C2 C1 C6 P1 -179.86(19) . . . . ?
Si1 C1 C6 P1 8.4(3) . . . . ?
C13 P1 C6 C5 -50.6(2) . . . . ?
C16 P1 C6 C5 63.1(2) . . . . ?
Pt1 P1 C6 C5 -170.84(19) . . . . ?
C13 P1 C6 C1 128.4(2) . . . . ?
C16 P1 C6 C1 -118.0(2) . . . . ?
Pt1 P1 C6 C1 8.1(2) . . . . ?
O1 Si1 C7 C8 76.6(3) . . . . ?
C1 Si1 C7 C8 -38.9(3) . . . . ?
Pt1 Si1 C7 C8 -160.6(2) . . . . ?
O1 Si1 C7 C12 -102.1(2) . . . . ?
C1 Si1 C7 C12 142.4(2) . . . . ?
Pt1 Si1 C7 C12 20.8(2) . . . . ?
C12 C7 C8 C9 -1.0(4) . . . . ?
Si1 C7 C8 C9 -179.7(2) . . . . ?
C7 C8 C9 C10 0.9(5) . . . . ?
C8 C9 C10 C11 -0.2(5) . . . . ?
C9 C10 C11 C12 -0.4(5) . . . . ?
C10 C11 C12 C7 0.3(4) . . . . ?
C10 C11 C12 P2 -179.1(2) . . . . ?
C8 C7 C12 C11 0.4(4) . . . . ?
Si1 C7 C12 C11 179.2(2) . . . . ?
C8 C7 C12 P2 179.8(2) . . . . ?
Si1 C7 C12 P2 -1.4(3) . . . . ?
C19 P2 C12 C11 38.5(3) . . . . ?
C22 P2 C12 C11 -74.7(3) . . . . ?
Pt1 P2 C12 C11 160.1(2) . . . . ?
C19 P2 C12 C7 -140.9(2) . . . . ?
C22 P2 C12 C7 105.9(2) . . . . ?
Pt1 P2 C12 C7 -19.3(2) . . . . ?
C6 P1 C13 C14 -71.9(2) . . . . ?
C16 P1 C13 C14 172.69(19) . . . . ?
Pt1 P1 C13 C14 47.3(2) . . . . ?
C6 P1 C13 C15 162.9(2) . . . . ?
C16 P1 C13 C15 47.5(2) . . . . ?
Pt1 P1 C13 C15 -77.9(2) . . . . ?
C6 P1 C16 C17 -53.2(2) . . . . ?
C13 P1 C16 C17 57.5(2) . . . . ?
Pt1 P1 C16 C17 -177.82(18) . . . . ?
C6 P1 C16 C18 73.2(2) . . . . ?
C13 P1 C16 C18 -176.17(18) . . . . ?
Pt1 P1 C16 C18 -51.5(2) . . . . ?
C12 P2 C19 C21 -163.1(2) . . . . ?
C22 P2 C19 C21 -49.0(2) . . . . ?
Pt1 P2 C19 C21 78.0(2) . . . . ?
C12 P2 C19 C20 70.9(2) . . . . ?
C22 P2 C19 C20 -175.0(2) . . . . ?
Pt1 P2 C19 C20 -48.0(2) . . . . ?
C12 P2 C22 C24 -70.0(2) . . . . ?
C19 P2 C22 C24 178.7(2) . . . . ?
Pt1 P2 C22 C24 52.2(2) . . . . ?
C12 P2 C22 C23 56.1(2) . . . . ?
C19 P2 C22 C23 -55.1(2) . . . . ?
Pt1 P2 C22 C23 178.34(17) . . . . ?
P2 Pt1 C25 O2 -95(3) . . . . ?
P1 Pt1 C25 O2 93(3) . . . . ?
Si1 Pt1 C25 O2 6(3) . . . . ?
C43 B1 C31 C36 125.7(3) . . . . ?
C37 B1 C31 C36 9.6(4) . . . . ?
C49 B1 C31 C36 -112.8(3) . . . . ?
C43 B1 C31 C32 -62.1(3) . . . . ?
C37 B1 C31 C32 -178.1(2) . . . . ?
C49 B1 C31 C32 59.4(3) . . . . ?
C36 C31 C32 F1 179.2(2) . . . . ?
B1 C31 C32 F1 5.8(3) . . . . ?
C36 C31 C32 C33 1.1(4) . . . . ?
B1 C31 C32 C33 -172.3(2) . . . . ?
F1 C32 C33 F2 -1.7(4) . . . . ?
C31 C32 C33 F2 176.5(2) . . . . ?
F1 C32 C33 C34 180.0(2) . . . . ?
C31 C32 C33 C34 -1.9(4) . . . . ?
F2 C33 C34 F3 -0.8(4) . . . . ?
C32 C33 C34 F3 177.6(2) . . . . ?
F2 C33 C34 C35 -177.9(2) . . . . ?
C32 C33 C34 C35 0.5(4) . . . . ?
F3 C34 C35 F4 2.9(4) . . . . ?
C33 C34 C35 F4 179.9(2) . . . . ?
F3 C34 C35 C36 -175.6(2) . . . . ?
C33 C34 C35 C36 1.5(4) . . . . ?
C32 C31 C36 F5 -176.7(2) . . . . ?
B1 C31 C36 F5 -4.1(4) . . . . ?
C32 C31 C36 C35 1.1(4) . . . . ?
B1 C31 C36 C35 173.6(2) . . . . ?
F4 C35 C36 F5 -2.9(4) . . . . ?
C34 C35 C36 F5 175.5(2) . . . . ?
F4 C35 C36 C31 179.2(2) . . . . ?
C34 C35 C36 C31 -2.3(4) . . . . ?
C43 B1 C37 C42 108.3(3) . . . . ?
C49 B1 C37 C42 -13.0(4) . . . . ?
C31 B1 C37 C42 -128.5(3) . . . . ?
C43 B1 C37 C38 -64.5(3) . . . . ?
C49 B1 C37 C38 174.2(2) . . . . ?
C31 B1 C37 C38 58.6(3) . . . . ?
C42 C37 C38 F6 -177.6(2) . . . . ?
B1 C37 C38 F6 -3.8(4) . . . . ?
C42 C37 C38 C39 2.4(4) . . . . ?
B1 C37 C38 C39 176.2(3) . . . . ?
F6 C38 C39 F7 -1.2(4) . . . . ?
C37 C38 C39 F7 178.7(3) . . . . ?
F6 C38 C39 C40 178.8(3) . . . . ?
C37 C38 C39 C40 -1.2(5) . . . . ?
F7 C39 C40 F8 0.6(4) . . . . ?
C38 C39 C40 F8 -179.4(3) . . . . ?
F7 C39 C40 C41 179.6(3) . . . . ?
C38 C39 C40 C41 -0.4(4) . . . . ?
F8 C40 C41 F9 -0.3(4) . . . . ?
C39 C40 C41 F9 -179.3(3) . . . . ?
F8 C40 C41 C42 179.6(3) . . . . ?
C39 C40 C41 C42 0.6(4) . . . . ?
F9 C41 C42 F10 1.0(4) . . . . ?
C40 C41 C42 F10 -178.9(2) . . . . ?
F9 C41 C42 C37 -179.3(2) . . . . ?
C40 C41 C42 C37 0.8(4) . . . . ?
C38 C37 C42 F10 177.5(2) . . . . ?
B1 C37 C42 F10 4.3(4) . . . . ?
C38 C37 C42 C41 -2.2(4) . . . . ?
B1 C37 C42 C41 -175.4(3) . . . . ?
C37 B1 C43 C44 110.1(3) . . . . ?
C49 B1 C43 C44 -127.9(3) . . . . ?
C31 B1 C43 C44 -12.6(4) . . . . ?
C37 B1 C43 C48 -63.3(3) . . . . ?
C49 B1 C43 C48 58.7(3) . . . . ?
C31 B1 C43 C48 173.9(2) . . . . ?
C48 C43 C44 F11 178.1(2) . . . . ?
B1 C43 C44 F11 4.4(4) . . . . ?
C48 C43 C44 C45 -0.3(4) . . . . ?
B1 C43 C44 C45 -174.1(2) . . . . ?
F11 C44 C45 F12 -1.2(3) . . . . ?
C43 C44 C45 F12 177.3(2) . . . . ?
F11 C44 C45 C46 -178.8(2) . . . . ?
C43 C44 C45 C46 -0.3(4) . . . . ?
F12 C45 C46 F13 0.1(4) . . . . ?
C44 C45 C46 F13 177.8(2) . . . . ?
F12 C45 C46 C47 -177.2(2) . . . . ?
C44 C45 C46 C47 0.5(4) . . . . ?
F13 C46 C47 F14 1.8(4) . . . . ?
C45 C46 C47 F14 179.1(2) . . . . ?
F13 C46 C47 C48 -177.3(2) . . . . ?
C45 C46 C47 C48 0.0(4) . . . . ?
F14 C47 C48 F15 0.3(4) . . . . ?
C46 C47 C48 F15 179.4(2) . . . . ?
F14 C47 C48 C43 -179.8(2) . . . . ?
C46 C47 C48 C43 -0.7(4) . . . . ?
C44 C43 C48 F15 -179.3(2) . . . . ?
B1 C43 C48 F15 -4.9(3) . . . . ?
C44 C43 C48 C47 0.8(4) . . . . ?
B1 C43 C48 C47 175.2(2) . . . . ?
C43 B1 C49 C50 16.3(3) . . . . ?
C37 B1 C49 C50 131.3(2) . . . . ?
C31 B1 C49 C50 -106.3(3) . . . . ?
C43 B1 C49 C54 -172.3(2) . . . . ?
C37 B1 C49 C54 -57.3(3) . . . . ?
C31 B1 C49 C54 65.1(3) . . . . ?
C54 C49 C50 F16 -178.1(2) . . . . ?
B1 C49 C50 F16 -6.3(4) . . . . ?
C54 C49 C50 C51 0.2(3) . . . . ?
B1 C49 C50 C51 172.1(2) . . . . ?
F16 C50 C51 F17 -1.1(3) . . . . ?
C49 C50 C51 F17 -179.6(2) . . . . ?
F16 C50 C51 C52 178.7(2) . . . . ?
C49 C50 C51 C52 0.3(4) . . . . ?
F17 C51 C52 F18 -0.4(4) . . . . ?
C50 C51 C52 F18 179.8(2) . . . . ?
F17 C51 C52 C53 -179.8(2) . . . . ?
C50 C51 C52 C53 0.4(4) . . . . ?
F18 C52 C53 F19 0.1(4) . . . . ?
C51 C52 C53 F19 179.4(2) . . . . ?
F18 C52 C53 C54 179.1(2) . . . . ?
C51 C52 C53 C54 -1.5(4) . . . . ?
F19 C53 C54 F20 2.1(3) . . . . ?
C52 C53 C54 F20 -177.0(2) . . . . ?
F19 C53 C54 C49 -178.8(2) . . . . ?
C52 C53 C54 C49 2.1(4) . . . . ?
C50 C49 C54 F20 177.7(2) . . . . ?
B1 C49 C54 F20 5.2(3) . . . . ?
C50 C49 C54 C53 -1.4(3) . . . . ?
B1 C49 C54 C53 -173.9(2) . . . . ?
